data_7132183
loop_
_publ_author_name
'Zou, Wenxing'
'Mears, Kristian'
'Fettinger, James C.'
'Power, Philip P.'

_publ_section_title
;
 Sn(II)--Carbon Bond Reactivity: Radical Generation and Consumption via
 Reactions of a Stannylene with Alkynes
;
_journal_name_full 'Chemical Communications'
_journal_paper_doi 10.1039/D3CC04014C
_journal_year 2023
_chemical_formula_moiety 'C44 H48 Sn, 0.5(C4 H10 O)'
_chemical_formula_sum 'C46 H53 O0.5 Sn'
_chemical_formula_weight 732.57
_chemical_properties_physical Air-sensitive,Moisture-sensitive
_space_group_crystal_system triclinic
_space_group_IT_number 2
_space_group_name_Hall '-P 1'
_space_group_name_H-M_alt 'P -1'
_atom_sites_solution_hydrogens geom
_atom_sites_solution_primary dual
_audit_creation_method SHELXL-2018/3
_audit_update_record
;
2023-06-22 deposited with the CCDC.	2023-10-09 downloaded from the CCDC.
;
_cell_angle_alpha 90.3576(17)
_cell_angle_beta 100.7821(17)
_cell_angle_gamma 107.7753(15)
_cell_formula_units_Z 2
_cell_length_a 9.6825(11)
_cell_length_b 11.7854(13)
_cell_length_c 18.190(2)
_cell_measurement_reflns_used 9914
_cell_measurement_temperature 90(2)
_cell_measurement_theta_max 30.73
_cell_measurement_theta_min 2.32
_cell_volume 1937.3(4)
_computing_cell_refinement 'SAINT (8.38a) (Bruker, 2017)'
_computing_data_collection 'Apex3 (2019.1) (Bruker, 2019)'
_computing_data_reduction 'SAINT (8.38a) (Bruker, 2017)'
_computing_molecular_graphics 'Bruker SHELXTL'
_computing_publication_material 'Bruker SHELXTL'
_computing_structure_refinement 'SHELXL-2018/3 (Sheldrick, 2018)'
_computing_structure_solution 'SHELXT (Sheldrick, 2015) Acta Cryst., A71, 3-8'
_diffrn_ambient_temperature 90(2)
_diffrn_measured_fraction_theta_full 1.000
_diffrn_measured_fraction_theta_max 0.992
_diffrn_measurement_device_type 'Bruker APEX-II CCD'
_diffrn_measurement_method '\f and \w scans'
_diffrn_radiation_type MoK\a
_diffrn_radiation_wavelength 0.71073
_diffrn_reflns_av_R_equivalents 0.0183
_diffrn_reflns_av_unetI/netI 0.0273
_diffrn_reflns_Laue_measured_fraction_full 1.000
_diffrn_reflns_Laue_measured_fraction_max 0.992
_diffrn_reflns_limit_h_max 13
_diffrn_reflns_limit_h_min -13
_diffrn_reflns_limit_k_max 16
_diffrn_reflns_limit_k_min -16
_diffrn_reflns_limit_l_max 26
_diffrn_reflns_limit_l_min -26
_diffrn_reflns_number 23310
_diffrn_reflns_point_group_measured_fraction_full 1.000
_diffrn_reflns_point_group_measured_fraction_max 0.992
_diffrn_reflns_theta_full 25.242
_diffrn_reflns_theta_max 30.748
_diffrn_reflns_theta_min 2.212
_exptl_absorpt_coefficient_mu 0.691
_exptl_absorpt_correction_T_max 0.8472
_exptl_absorpt_correction_T_min 0.7993
_exptl_absorpt_correction_type multi-scan
_exptl_absorpt_process_details 'SADABS 2016/2 (Sheldrick, 2016)'
_exptl_crystal_colour red
_exptl_crystal_density_diffrn 1.256
_exptl_crystal_description Block
_exptl_crystal_F_000 766
_exptl_crystal_recrystallization_method 'Re-crystallisation from solvent: diethyl ether'
_exptl_crystal_size_max 0.381
_exptl_crystal_size_mid 0.331
_exptl_crystal_size_min 0.266
_refine_diff_density_max 0.538
_refine_diff_density_min -0.272
_refine_diff_density_rms 0.063
_refine_ls_extinction_method none
_refine_ls_goodness_of_fit_ref 1.044
_refine_ls_hydrogen_treatment constr
_refine_ls_matrix_type full
_refine_ls_number_parameters 459
_refine_ls_number_reflns 11955
_refine_ls_number_restraints 9
_refine_ls_restrained_S_all 1.052
_refine_ls_R_factor_all 0.0289
_refine_ls_R_factor_gt 0.0252
_refine_ls_shift/su_max 0.002
_refine_ls_shift/su_mean 0.000
_refine_ls_structure_factor_coef Fsqd
_refine_ls_weighting_details 'w=1/[\s^2^(Fo^2^)+(0.0309P)^2^+0.5405P] where P=(Fo^2^+2Fc^2^)/3'
_refine_ls_weighting_scheme calc
_refine_ls_wR_factor_gt 0.0613
_refine_ls_wR_factor_ref 0.0632
_reflns_Friedel_coverage 0.000
_reflns_number_gt 10872
_reflns_number_total 11955
_reflns_threshold_expression 'I > 2\s(I)'
_cod_data_source_file d3cc04014c4.cif
_cod_data_source_block WZ14FMI
_cod_depositor_comments
;
The following automatic conversions were performed:

data item '_exptl_absorpt_correction_type' value 'Multi-scan' was
changed to 'multi-scan' in accordance with the
/home/data/users/saulius/crontab/automatic-downloads/rss-feeds/RSC/lib/dictionaries/cif_core.dic
dictionary named 'cif_core.dic' version 2.4.2 last updated on
2011-04-26.

Automatic conversion script
Id: cif_fix_values 8170 2020-07-09 18:12:32Z antanas 
;
_cod_original_cell_volume 1937.2(4)
_cod_original_formula_sum 'C46 H53 O0.50 Sn'
_cod_database_code 7132183
_shelx_shelxl_version_number 2018/3
_shelx_space_group_comment
; 
The symmetry employed for this shelxl refinement is uniquely defined 
by the following loop, which should always be used as a source of 
symmetry information in preference to the above space-group names. 
They are only intended as comments. 
;
_shelx_estimated_absorpt_t_min 0.779
_shelx_estimated_absorpt_t_max 0.838

loop_
_space_group_symop_operation_xyz
'x, y, z'
'-x, -y, -z'

loop_
_atom_site_label
_atom_site_type_symbol
_atom_site_fract_x
_atom_site_fract_y
_atom_site_fract_z
_atom_site_U_iso_or_equiv
_atom_site_adp_type
_atom_site_occupancy
_atom_site_site_symmetry_order
_atom_site_calc_flag
_atom_site_refinement_flags_posn
_atom_site_refinement_flags_adp
_atom_site_refinement_flags_occupancy
_atom_site_disorder_assembly
_atom_site_disorder_group
Sn1 Sn 0.70830(2) 0.35763(2) 0.71803(2) 0.01754(3) Uani 1 1 d . . . . .
C1 C 0.53045(13) 0.24221(10) 0.76869(7) 0.0138(2) Uani 1 1 d . . . . .
C2 C 0.55315(13) 0.15230(10) 0.81513(7) 0.0136(2) Uani 1 1 d . . . . .
C3 C 0.43257(14) 0.06893(11) 0.83625(7) 0.0156(2) Uani 1 1 d . . . . .
H3 H 0.448079 0.009055 0.868542 0.019 Uiso 1 1 calc R U . . .
C4 C 0.28968(14) 0.07314(11) 0.81019(7) 0.0167(2) Uani 1 1 d . . . . .
H4 H 0.208238 0.016623 0.825225 0.020 Uiso 1 1 calc R U . . .
C5 C 0.26545(14) 0.15992(11) 0.76212(7) 0.0169(2) Uani 1 1 d . . . . .
H5 H 0.167648 0.161707 0.743801 0.020 Uiso 1 1 calc R U . . .
C6 C 0.38538(14) 0.24409(11) 0.74105(7) 0.0149(2) Uani 1 1 d . . . . .
C7 C 0.70477(13) 0.13969(10) 0.83753(7) 0.0139(2) Uani 1 1 d . . . . .
C8 C 0.79355(14) 0.18391(11) 0.90878(7) 0.0155(2) Uani 1 1 d . . . . .
C9 C 0.93176(14) 0.16610(13) 0.92783(8) 0.0208(3) Uani 1 1 d . . . . .
H9 H 0.992941 0.196667 0.975363 0.025 Uiso 1 1 calc R U . . .
C10 C 0.98089(15) 0.10473(14) 0.87862(8) 0.0242(3) Uani 1 1 d . . . . .
H10 H 1.074417 0.092281 0.892859 0.029 Uiso 1 1 calc R U . . .
C11 C 0.89367(15) 0.06117(13) 0.80832(8) 0.0214(3) Uani 1 1 d . . . . .
H11 H 0.928304 0.019185 0.774831 0.026 Uiso 1 1 calc R U . . .
C12 C 0.75582(14) 0.07844(11) 0.78640(7) 0.0167(2) Uani 1 1 d . . . . .
C13 C 0.74114(14) 0.24608(11) 0.96636(7) 0.0158(2) Uani 1 1 d . . . . .
H13 H 0.649827 0.263527 0.940672 0.019 Uiso 1 1 calc R U . . .
C14 C 0.85669(16) 0.36460(12) 0.99885(8) 0.0224(3) Uani 1 1 d . . . . .
H14A H 0.946447 0.349506 1.025556 0.034 Uiso 1 1 calc R U . . .
H14B H 0.817035 0.403841 1.033757 0.034 Uiso 1 1 calc R U . . .
H14C H 0.880612 0.416382 0.958055 0.034 Uiso 1 1 calc R U . . .
C15 C 0.70049(16) 0.16339(13) 1.02924(8) 0.0220(3) Uani 1 1 d . . . . .
H15A H 0.625443 0.088479 1.007485 0.033 Uiso 1 1 calc R U . . .
H15B H 0.661131 0.202535 1.064339 0.033 Uiso 1 1 calc R U . . .
H15C H 0.788959 0.146425 1.055986 0.033 Uiso 1 1 calc R U . . .
C16 C 0.66108(16) 0.02667(12) 0.70993(7) 0.0205(2) Uani 1 1 d . . . . .
H16 H 0.586665 0.070160 0.697244 0.025 Uiso 1 1 calc R U . . .
C17 C 0.57549(18) -0.10554(13) 0.71260(9) 0.0282(3) Uani 1 1 d . . . . .
H17A H 0.645436 -0.150921 0.724808 0.042 Uiso 1 1 calc R U . . .
H17B H 0.511250 -0.135767 0.663643 0.042 Uiso 1 1 calc R U . . .
H17C H 0.514990 -0.114552 0.751076 0.042 Uiso 1 1 calc R U . . .
C18 C 0.7518(2) 0.04530(15) 0.64765(8) 0.0310(3) Uani 1 1 d . . . . .
H18A H 0.810306 0.129678 0.649192 0.047 Uiso 1 1 calc R U . . .
H18B H 0.684730 0.021786 0.598753 0.047 Uiso 1 1 calc R U . . .
H18C H 0.818214 -0.003689 0.655270 0.047 Uiso 1 1 calc R U . . .
C19 C 0.36481(14) 0.33214(11) 0.68366(7) 0.0166(2) Uani 1 1 d . . . . .
C20 C 0.37983(16) 0.30812(13) 0.60956(8) 0.0220(3) Uani 1 1 d . . . . .
C21 C 0.3738(2) 0.39386(15) 0.55738(9) 0.0316(3) Uani 1 1 d . . . . .
H21 H 0.386253 0.379808 0.507926 0.038 Uiso 1 1 calc R U . . .
C22 C 0.34975(19) 0.49902(15) 0.57686(9) 0.0316(3) Uani 1 1 d . . . . .
H22 H 0.346921 0.556886 0.540957 0.038 Uiso 1 1 calc R U . . .
C23 C 0.32996(16) 0.51997(13) 0.64819(9) 0.0252(3) Uani 1 1 d . . . . .
H23 H 0.311471 0.591732 0.660490 0.030 Uiso 1 1 calc R U . . .
C24 C 0.33650(14) 0.43793(12) 0.70279(8) 0.0195(2) Uani 1 1 d . . . . .
C25 C 0.38537(18) 0.18625(13) 0.58404(8) 0.0258(3) Uani 1 1 d . . . . .
H25 H 0.432249 0.152764 0.628809 0.031 Uiso 1 1 calc R U . . .
C26 C 0.2267(2) 0.10164(15) 0.55788(9) 0.0331(3) Uani 1 1 d . . . . .
H26A H 0.172716 0.095030 0.598973 0.050 Uiso 1 1 calc R U . . .
H26B H 0.230022 0.022564 0.543065 0.050 Uiso 1 1 calc R U . . .
H26C H 0.176406 0.133421 0.514950 0.050 Uiso 1 1 calc R U . . .
C27 C 0.4770(2) 0.19055(16) 0.52369(9) 0.0328(3) Uani 1 1 d . . . . .
H27A H 0.427054 0.213423 0.476853 0.049 Uiso 1 1 calc R U . . .
H27B H 0.487612 0.111649 0.515439 0.049 Uiso 1 1 calc R U . . .
H27C H 0.575054 0.249351 0.540042 0.049 Uiso 1 1 calc R U . . .
C28 C 0.30778(18) 0.46173(14) 0.77986(8) 0.0270(3) Uani 1 1 d . . . . .
H28 H 0.361462 0.419361 0.816655 0.032 Uiso 1 1 calc R U . . .
C29 C 0.1424(2) 0.41162(16) 0.78104(12) 0.0405(4) Uani 1 1 d . . . . .
H29A H 0.087295 0.451661 0.745184 0.061 Uiso 1 1 calc R U . . .
H29B H 0.126551 0.425516 0.831542 0.061 Uiso 1 1 calc R U . . .
H29C H 0.107676 0.325652 0.767167 0.061 Uiso 1 1 calc R U . . .
C30 C 0.3627(2) 0.59467(15) 0.80602(10) 0.0364(4) Uani 1 1 d . . . . .
H30A H 0.463709 0.630426 0.797752 0.055 Uiso 1 1 calc R U . . .
H30B H 0.362070 0.603369 0.859562 0.055 Uiso 1 1 calc R U . . .
H30C H 0.297540 0.635179 0.777480 0.055 Uiso 1 1 calc R U . . .
C31 C 0.75440(14) 0.52348(11) 0.78743(7) 0.0164(2) Uani 1 1 d . . . . .
C32 C 0.70456(14) 0.52513(11) 0.85182(7) 0.0167(2) Uani 1 1 d . . . . .
H32 H 0.658168 0.448453 0.867456 0.020 Uiso 1 1 calc R U . . .
C33 C 0.70994(14) 0.62603(11) 0.90211(7) 0.0162(2) Uani 1 1 d . . . . .
C34 C 0.74598(15) 0.74536(11) 0.88333(7) 0.0190(2) Uani 1 1 d . . . . .
H34 H 0.783340 0.766785 0.838944 0.023 Uiso 1 1 calc R U . . .
C35 C 0.72767(15) 0.83263(12) 0.92890(8) 0.0205(2) Uani 1 1 d . . . . .
H35 H 0.750476 0.912699 0.914747 0.025 Uiso 1 1 calc R U . . .
C36 C 0.67640(15) 0.80394(12) 0.99487(8) 0.0206(3) Uani 1 1 d . . . . .
H36 H 0.662621 0.863744 1.025364 0.025 Uiso 1 1 calc R U . . .
C37 C 0.64544(16) 0.68737(13) 1.01595(8) 0.0229(3) Uani 1 1 d . . . . .
H37 H 0.613660 0.667617 1.061908 0.028 Uiso 1 1 calc R U . . .
C38 C 0.66092(15) 0.59945(12) 0.96981(8) 0.0204(2) Uani 1 1 d . . . . .
H38 H 0.637833 0.519606 0.984388 0.024 Uiso 1 1 calc R U . . .
C39 C 0.84524(14) 0.62826(11) 0.75472(7) 0.0152(2) Uani 1 1 d . . . . .
C40 C 0.78687(16) 0.66830(12) 0.68747(8) 0.0213(3) Uani 1 1 d . . . . .
H40 H 0.686469 0.630916 0.663971 0.026 Uiso 1 1 calc R U . . .
C41 C 0.87462(19) 0.76245(13) 0.65467(8) 0.0281(3) Uani 1 1 d . . . . .
H41 H 0.832984 0.790157 0.609556 0.034 Uiso 1 1 calc R U . . .
C42 C 1.02215(18) 0.81629(13) 0.68711(9) 0.0288(3) Uani 1 1 d . . . . .
H42 H 1.081601 0.880756 0.664540 0.035 Uiso 1 1 calc R U . . .
C43 C 1.08221(16) 0.77518(12) 0.75283(9) 0.0250(3) Uani 1 1 d . . . . .
H43 H 1.183747 0.810816 0.774928 0.030 Uiso 1 1 calc R U . . .
C44 C 0.99508(15) 0.68244(11) 0.78650(8) 0.0197(2) Uani 1 1 d . . . . .
H44 H 1.037442 0.655288 0.831648 0.024 Uiso 1 1 calc R U . . .
O51 O 0.0217(3) 0.5108(4) 0.5086(3) 0.0292(8) Uani 0.5 1 d D . P A -1
C51 C 0.0640(4) 0.6066(3) 0.46238(19) 0.0371(8) Uani 0.5 1 d D . P A -1
H51A H -0.015544 0.597695 0.417689 0.045 Uiso 0.5 1 calc R U P A -1
H51B H 0.154753 0.605685 0.445121 0.045 Uiso 0.5 1 calc R U P A -1
C52 C 0.0921(5) 0.7233(4) 0.5061(3) 0.0498(12) Uani 0.5 1 d D . P A -1
H52A H 0.121385 0.789562 0.474096 0.075 Uiso 0.5 1 calc R U P A -1
H52B H 0.001722 0.724169 0.522613 0.075 Uiso 0.5 1 calc R U P A -1
H52C H 0.171608 0.732140 0.549979 0.075 Uiso 0.5 1 calc R U P A -1
C53 C -0.0061(4) 0.3970(3) 0.4747(2) 0.0384(8) Uani 0.5 1 d D . P A -1
H53A H 0.083452 0.391201 0.458185 0.046 Uiso 0.5 1 calc R U P A -1
H53B H -0.087329 0.381851 0.430170 0.046 Uiso 0.5 1 calc R U P A -1
C54 C -0.0491(5) 0.3058(4) 0.5315(3) 0.0463(10) Uani 0.5 1 d D . P A -1
H54A H -0.068997 0.225399 0.508787 0.070 Uiso 0.5 1 calc R U P A -1
H54B H 0.032140 0.321227 0.575259 0.070 Uiso 0.5 1 calc R U P A -1
H54C H -0.138049 0.311909 0.547342 0.070 Uiso 0.5 1 calc R U P A -1

loop_
_atom_site_aniso_label
_atom_site_aniso_U_11
_atom_site_aniso_U_22
_atom_site_aniso_U_33
_atom_site_aniso_U_23
_atom_site_aniso_U_13
_atom_site_aniso_U_12
Sn1 0.01833(5) 0.01328(4) 0.02014(5) -0.00172(3) 0.00828(3) 0.00105(3)
C1 0.0145(5) 0.0126(5) 0.0130(5) -0.0011(4) 0.0023(4) 0.0026(4)
C2 0.0144(5) 0.0127(5) 0.0127(5) -0.0017(4) 0.0019(4) 0.0032(4)
C3 0.0191(6) 0.0138(5) 0.0138(5) 0.0010(4) 0.0042(4) 0.0043(4)
C4 0.0161(5) 0.0147(5) 0.0190(6) 0.0001(4) 0.0067(4) 0.0025(4)
C5 0.0139(5) 0.0176(6) 0.0187(6) -0.0007(4) 0.0024(4) 0.0049(4)
C6 0.0164(5) 0.0133(5) 0.0152(5) -0.0002(4) 0.0030(4) 0.0051(4)
C7 0.0140(5) 0.0130(5) 0.0148(5) 0.0021(4) 0.0036(4) 0.0040(4)
C8 0.0154(5) 0.0145(5) 0.0161(5) 0.0010(4) 0.0043(4) 0.0034(4)
C9 0.0152(6) 0.0256(6) 0.0197(6) -0.0026(5) 0.0004(5) 0.0056(5)
C10 0.0147(6) 0.0321(7) 0.0267(7) -0.0029(6) 0.0031(5) 0.0093(5)
C11 0.0182(6) 0.0259(7) 0.0226(6) -0.0014(5) 0.0076(5) 0.0085(5)
C12 0.0187(6) 0.0172(6) 0.0150(5) 0.0012(4) 0.0043(4) 0.0059(5)
C13 0.0161(5) 0.0161(5) 0.0145(5) -0.0013(4) 0.0016(4) 0.0051(4)
C14 0.0250(7) 0.0174(6) 0.0215(6) -0.0028(5) -0.0011(5) 0.0051(5)
C15 0.0258(7) 0.0221(6) 0.0193(6) 0.0021(5) 0.0082(5) 0.0068(5)
C16 0.0262(6) 0.0209(6) 0.0160(6) -0.0022(5) 0.0017(5) 0.0113(5)
C17 0.0295(7) 0.0237(7) 0.0274(7) -0.0056(6) 0.0018(6) 0.0052(6)
C18 0.0484(10) 0.0305(8) 0.0187(6) 0.0001(6) 0.0104(6) 0.0166(7)
C19 0.0145(5) 0.0153(5) 0.0187(6) 0.0032(4) 0.0015(4) 0.0039(4)
C20 0.0249(6) 0.0228(6) 0.0191(6) 0.0044(5) 0.0031(5) 0.0093(5)
C21 0.0427(9) 0.0347(8) 0.0235(7) 0.0110(6) 0.0093(6) 0.0194(7)
C22 0.0365(8) 0.0297(8) 0.0333(8) 0.0169(6) 0.0087(7) 0.0159(7)
C23 0.0233(7) 0.0197(6) 0.0331(8) 0.0061(5) 0.0013(6) 0.0097(5)
C24 0.0155(5) 0.0191(6) 0.0227(6) 0.0017(5) -0.0008(5) 0.0064(5)
C25 0.0375(8) 0.0253(7) 0.0156(6) 0.0005(5) 0.0013(5) 0.0137(6)
C26 0.0448(9) 0.0280(8) 0.0234(7) 0.0008(6) 0.0053(7) 0.0078(7)
C27 0.0382(9) 0.0395(9) 0.0230(7) -0.0054(6) 0.0037(6) 0.0171(7)
C28 0.0348(8) 0.0264(7) 0.0256(7) 0.0002(5) 0.0030(6) 0.0195(6)
C29 0.0467(10) 0.0291(8) 0.0565(11) 0.0030(8) 0.0284(9) 0.0165(8)
C30 0.0381(9) 0.0339(8) 0.0394(9) -0.0105(7) -0.0063(7) 0.0229(7)
C31 0.0167(5) 0.0137(5) 0.0179(6) 0.0001(4) 0.0032(4) 0.0034(4)
C32 0.0180(6) 0.0132(5) 0.0191(6) 0.0025(4) 0.0046(4) 0.0043(4)
C33 0.0159(5) 0.0166(5) 0.0162(5) 0.0007(4) 0.0029(4) 0.0056(4)
C34 0.0226(6) 0.0173(6) 0.0174(6) 0.0009(4) 0.0054(5) 0.0057(5)
C35 0.0230(6) 0.0172(6) 0.0212(6) -0.0008(5) 0.0043(5) 0.0061(5)
C36 0.0197(6) 0.0238(6) 0.0191(6) -0.0046(5) 0.0025(5) 0.0088(5)
C37 0.0244(7) 0.0296(7) 0.0170(6) 0.0016(5) 0.0067(5) 0.0100(6)
C38 0.0216(6) 0.0209(6) 0.0202(6) 0.0044(5) 0.0068(5) 0.0072(5)
C39 0.0175(5) 0.0121(5) 0.0164(5) -0.0008(4) 0.0054(4) 0.0039(4)
C40 0.0237(6) 0.0209(6) 0.0183(6) 0.0008(5) 0.0022(5) 0.0068(5)
C41 0.0422(9) 0.0245(7) 0.0209(7) 0.0084(5) 0.0101(6) 0.0128(6)
C42 0.0373(8) 0.0179(6) 0.0359(8) 0.0069(6) 0.0218(7) 0.0065(6)
C43 0.0201(6) 0.0164(6) 0.0386(8) 0.0000(5) 0.0104(6) 0.0030(5)
C44 0.0190(6) 0.0151(5) 0.0238(6) 0.0005(5) 0.0023(5) 0.0046(5)
O51 0.016(2) 0.0403(19) 0.035(3) 0.0103(16) 0.0081(17) 0.0116(17)
C51 0.0305(16) 0.053(2) 0.0287(16) 0.0098(15) 0.0104(13) 0.0111(15)
C52 0.075(4) 0.039(2) 0.048(3) 0.012(2) 0.032(2) 0.025(2)
C53 0.0323(17) 0.047(2) 0.0399(19) -0.0067(15) 0.0047(14) 0.0192(15)
C54 0.048(2) 0.034(2) 0.060(3) -0.003(2) 0.018(2) 0.0131(18)

loop_
_atom_type_symbol
_atom_type_description
_atom_type_scat_dispersion_real
_atom_type_scat_dispersion_imag
_atom_type_scat_source
C C 0.0033 0.0016 'International Tables Vol C Tables 4.2.6.8 and 6.1.1.4'
H H 0.0000 0.0000 'International Tables Vol C Tables 4.2.6.8 and 6.1.1.4'
O O 0.0106 0.0060 'International Tables Vol C Tables 4.2.6.8 and 6.1.1.4'
Sn Sn -0.6537 1.4246 'International Tables Vol C Tables 4.2.6.8 and 6.1.1.4'

loop_
_geom_angle_atom_site_label_1
_geom_angle_atom_site_label_2
_geom_angle_atom_site_label_3
_geom_angle
_geom_angle_site_symmetry_1
_geom_angle_site_symmetry_3
_geom_angle_publ_flag
C31 Sn1 C1 98.57(5) . . ?
C2 C1 C6 119.54(11) . . ?
C2 C1 Sn1 121.71(9) . . ?
C6 C1 Sn1 117.48(8) . . ?
C3 C2 C1 119.82(11) . . ?
C3 C2 C7 119.68(11) . . ?
C1 C2 C7 120.34(10) . . ?
C4 C3 C2 120.29(11) . . ?
C4 C3 H3 119.9 . . ?
C2 C3 H3 119.9 . . ?
C3 C4 C5 120.35(11) . . ?
C3 C4 H4 119.8 . . ?
C5 C4 H4 119.8 . . ?
C4 C5 C6 119.78(12) . . ?
C4 C5 H5 120.1 . . ?
C6 C5 H5 120.1 . . ?
C5 C6 C1 120.17(11) . . ?
C5 C6 C19 121.95(11) . . ?
C1 C6 C19 117.67(11) . . ?
C8 C7 C12 120.22(11) . . ?
C8 C7 C2 121.17(11) . . ?
C12 C7 C2 118.58(11) . . ?
C9 C8 C7 118.87(11) . . ?
C9 C8 C13 119.06(11) . . ?
C7 C8 C13 122.03(11) . . ?
C10 C9 C8 121.09(12) . . ?
C10 C9 H9 119.5 . . ?
C8 C9 H9 119.5 . . ?
C9 C10 C11 120.14(13) . . ?
C9 C10 H10 119.9 . . ?
C11 C10 H10 119.9 . . ?
C10 C11 C12 120.78(12) . . ?
C10 C11 H11 119.6 . . ?
C12 C11 H11 119.6 . . ?
C11 C12 C7 118.88(12) . . ?
C11 C12 C16 119.52(11) . . ?
C7 C12 C16 121.54(11) . . ?
C8 C13 C14 111.88(11) . . ?
C8 C13 C15 110.24(10) . . ?
C14 C13 C15 110.61(11) . . ?
C8 C13 H13 108.0 . . ?
C14 C13 H13 108.0 . . ?
C15 C13 H13 108.0 . . ?
C13 C14 H14A 109.5 . . ?
C13 C14 H14B 109.5 . . ?
H14A C14 H14B 109.5 . . ?
C13 C14 H14C 109.5 . . ?
H14A C14 H14C 109.5 . . ?
H14B C14 H14C 109.5 . . ?
C13 C15 H15A 109.5 . . ?
C13 C15 H15B 109.5 . . ?
H15A C15 H15B 109.5 . . ?
C13 C15 H15C 109.5 . . ?
H15A C15 H15C 109.5 . . ?
H15B C15 H15C 109.5 . . ?
C12 C16 C17 110.90(11) . . ?
C12 C16 C18 112.44(12) . . ?
C17 C16 C18 111.09(12) . . ?
C12 C16 H16 107.4 . . ?
C17 C16 H16 107.4 . . ?
C18 C16 H16 107.4 . . ?
C16 C17 H17A 109.5 . . ?
C16 C17 H17B 109.5 . . ?
H17A C17 H17B 109.5 . . ?
C16 C17 H17C 109.5 . . ?
H17A C17 H17C 109.5 . . ?
H17B C17 H17C 109.5 . . ?
C16 C18 H18A 109.5 . . ?
C16 C18 H18B 109.5 . . ?
H18A C18 H18B 109.5 . . ?
C16 C18 H18C 109.5 . . ?
H18A C18 H18C 109.5 . . ?
H18B C18 H18C 109.5 . . ?
C24 C19 C20 120.26(12) . . ?
C24 C19 C6 121.60(12) . . ?
C20 C19 C6 118.09(11) . . ?
C21 C20 C19 118.72(13) . . ?
C21 C20 C25 119.72(13) . . ?
C19 C20 C25 121.21(12) . . ?
C22 C21 C20 120.83(15) . . ?
C22 C21 H21 119.6 . . ?
C20 C21 H21 119.6 . . ?
C23 C22 C21 120.16(14) . . ?
C23 C22 H22 119.9 . . ?
C21 C22 H22 119.9 . . ?
C22 C23 C24 121.40(14) . . ?
C22 C23 H23 119.3 . . ?
C24 C23 H23 119.3 . . ?
C23 C24 C19 118.54(13) . . ?
C23 C24 C28 119.89(12) . . ?
C19 C24 C28 121.54(12) . . ?
C20 C25 C27 114.08(13) . . ?
C20 C25 C26 109.35(13) . . ?
C27 C25 C26 110.96(13) . . ?
C20 C25 H25 107.4 . . ?
C27 C25 H25 107.4 . . ?
C26 C25 H25 107.4 . . ?
C25 C26 H26A 109.5 . . ?
C25 C26 H26B 109.5 . . ?
H26A C26 H26B 109.5 . . ?
C25 C26 H26C 109.5 . . ?
H26A C26 H26C 109.5 . . ?
H26B C26 H26C 109.5 . . ?
C25 C27 H27A 109.5 . . ?
C25 C27 H27B 109.5 . . ?
H27A C27 H27B 109.5 . . ?
C25 C27 H27C 109.5 . . ?
H27A C27 H27C 109.5 . . ?
H27B C27 H27C 109.5 . . ?
C24 C28 C29 110.69(13) . . ?
C24 C28 C30 113.16(14) . . ?
C29 C28 C30 108.95(13) . . ?
C24 C28 H28 108.0 . . ?
C29 C28 H28 108.0 . . ?
C30 C28 H28 108.0 . . ?
C28 C29 H29A 109.5 . . ?
C28 C29 H29B 109.5 . . ?
H29A C29 H29B 109.5 . . ?
C28 C29 H29C 109.5 . . ?
H29A C29 H29C 109.5 . . ?
H29B C29 H29C 109.5 . . ?
C28 C30 H30A 109.5 . . ?
C28 C30 H30B 109.5 . . ?
H30A C30 H30B 109.5 . . ?
C28 C30 H30C 109.5 . . ?
H30A C30 H30C 109.5 . . ?
H30B C30 H30C 109.5 . . ?
C32 C31 C39 126.03(11) . . ?
C32 C31 Sn1 122.34(9) . . ?
C39 C31 Sn1 111.63(8) . . ?
C31 C32 C33 130.92(12) . . ?
C31 C32 H32 114.5 . . ?
C33 C32 H32 114.5 . . ?
C34 C33 C38 117.58(12) . . ?
C34 C33 C32 124.26(11) . . ?
C38 C33 C32 117.81(11) . . ?
C35 C34 C33 120.77(12) . . ?
C35 C34 H34 119.6 . . ?
C33 C34 H34 119.6 . . ?
C36 C35 C34 120.64(13) . . ?
C36 C35 H35 119.7 . . ?
C34 C35 H35 119.7 . . ?
C37 C36 C35 119.53(12) . . ?
C37 C36 H36 120.2 . . ?
C35 C36 H36 120.2 . . ?
C36 C37 C38 119.96(13) . . ?
C36 C37 H37 120.0 . . ?
C38 C37 H37 120.0 . . ?
C37 C38 C33 121.46(13) . . ?
C37 C38 H38 119.3 . . ?
C33 C38 H38 119.3 . . ?
C40 C39 C44 118.33(12) . . ?
C40 C39 C31 120.48(12) . . ?
C44 C39 C31 120.92(11) . . ?
C41 C40 C39 120.46(13) . . ?
C41 C40 H40 119.8 . . ?
C39 C40 H40 119.8 . . ?
C42 C41 C40 120.65(14) . . ?
C42 C41 H41 119.7 . . ?
C40 C41 H41 119.7 . . ?
C41 C42 C43 119.35(13) . . ?
C41 C42 H42 120.3 . . ?
C43 C42 H42 120.3 . . ?
C44 C43 C42 120.42(14) . . ?
C44 C43 H43 119.8 . . ?
C42 C43 H43 119.8 . . ?
C43 C44 C39 120.76(13) . . ?
C43 C44 H44 119.6 . . ?
C39 C44 H44 119.6 . . ?
C53 O51 C51 115.1(5) . . ?
O51 C51 C52 109.5(3) . . ?
O51 C51 H51A 109.8 . . ?
C52 C51 H51A 109.8 . . ?
O51 C51 H51B 109.8 . . ?
C52 C51 H51B 109.8 . . ?
H51A C51 H51B 108.2 . . ?
C51 C52 H52A 109.5 . . ?
C51 C52 H52B 109.5 . . ?
H52A C52 H52B 109.5 . . ?
C51 C52 H52C 109.5 . . ?
H52A C52 H52C 109.5 . . ?
H52B C52 H52C 109.5 . . ?
O51 C53 C54 108.2(4) . . ?
O51 C53 H53A 110.1 . . ?
C54 C53 H53A 110.1 . . ?
O51 C53 H53B 110.1 . . ?
C54 C53 H53B 110.1 . . ?
H53A C53 H53B 108.4 . . ?
C53 C54 H54A 109.5 . . ?
C53 C54 H54B 109.5 . . ?
H54A C54 H54B 109.5 . . ?
C53 C54 H54C 109.5 . . ?
H54A C54 H54C 109.5 . . ?
H54B C54 H54C 109.5 . . ?

loop_
_geom_bond_atom_site_label_1
_geom_bond_atom_site_label_2
_geom_bond_distance
_geom_bond_site_symmetry_2
_geom_bond_publ_flag
Sn1 C31 2.1999(13) . ?
Sn1 C1 2.2009(12) . ?
C1 C2 1.4030(16) . ?
C1 C6 1.4076(17) . ?
C2 C3 1.3957(17) . ?
C2 C7 1.5012(17) . ?
C3 C4 1.3922(18) . ?
C3 H3 0.9500 . ?
C4 C5 1.3951(18) . ?
C4 H4 0.9500 . ?
C5 C6 1.3955(17) . ?
C5 H5 0.9500 . ?
C6 C19 1.5060(17) . ?
C7 C8 1.4112(17) . ?
C7 C12 1.4183(17) . ?
C8 C9 1.3978(18) . ?
C8 C13 1.5190(17) . ?
C9 C10 1.3827(19) . ?
C9 H9 0.9500 . ?
C10 C11 1.391(2) . ?
C10 H10 0.9500 . ?
C11 C12 1.3963(18) . ?
C11 H11 0.9500 . ?
C12 C16 1.5229(18) . ?
C13 C14 1.5297(18) . ?
C13 C15 1.5365(18) . ?
C13 H13 1.0000 . ?
C14 H14A 0.9800 . ?
C14 H14B 0.9800 . ?
C14 H14C 0.9800 . ?
C15 H15A 0.9800 . ?
C15 H15B 0.9800 . ?
C15 H15C 0.9800 . ?
C16 C17 1.531(2) . ?
C16 C18 1.536(2) . ?
C16 H16 1.0000 . ?
C17 H17A 0.9800 . ?
C17 H17B 0.9800 . ?
C17 H17C 0.9800 . ?
C18 H18A 0.9800 . ?
C18 H18B 0.9800 . ?
C18 H18C 0.9800 . ?
C19 C24 1.4105(18) . ?
C19 C20 1.4184(19) . ?
C20 C21 1.397(2) . ?
C20 C25 1.526(2) . ?
C21 C22 1.384(2) . ?
C21 H21 0.9500 . ?
C22 C23 1.378(2) . ?
C22 H22 0.9500 . ?
C23 C24 1.3967(19) . ?
C23 H23 0.9500 . ?
C24 C28 1.520(2) . ?
C25 C27 1.527(2) . ?
C25 C26 1.538(2) . ?
C25 H25 1.0000 . ?
C26 H26A 0.9800 . ?
C26 H26B 0.9800 . ?
C26 H26C 0.9800 . ?
C27 H27A 0.9800 . ?
C27 H27B 0.9800 . ?
C27 H27C 0.9800 . ?
C28 C29 1.532(2) . ?
C28 C30 1.533(2) . ?
C28 H28 1.0000 . ?
C29 H29A 0.9800 . ?
C29 H29B 0.9800 . ?
C29 H29C 0.9800 . ?
C30 H30A 0.9800 . ?
C30 H30B 0.9800 . ?
C30 H30C 0.9800 . ?
C31 C32 1.3497(17) . ?
C31 C39 1.4814(17) . ?
C32 C33 1.4779(18) . ?
C32 H32 0.9500 . ?
C33 C34 1.4026(18) . ?
C33 C38 1.4045(18) . ?
C34 C35 1.3900(18) . ?
C34 H34 0.9500 . ?
C35 C36 1.3879(19) . ?
C35 H35 0.9500 . ?
C36 C37 1.386(2) . ?
C36 H36 0.9500 . ?
C37 C38 1.3899(19) . ?
C37 H37 0.9500 . ?
C38 H38 0.9500 . ?
C39 C40 1.3964(18) . ?
C39 C44 1.4010(18) . ?
C40 C41 1.390(2) . ?
C40 H40 0.9500 . ?
C41 C42 1.385(2) . ?
C41 H41 0.9500 . ?
C42 C43 1.386(2) . ?
C42 H42 0.9500 . ?
C43 C44 1.3857(19) . ?
C43 H43 0.9500 . ?
C44 H44 0.9500 . ?
O51 C53 1.400(5) . ?
O51 C51 1.418(6) . ?
C51 C52 1.509(5) . ?
C51 H51A 0.9900 . ?
C51 H51B 0.9900 . ?
C52 H52A 0.9800 . ?
C52 H52B 0.9800 . ?
C52 H52C 0.9800 . ?
C53 C54 1.516(5) . ?
C53 H53A 0.9900 . ?
C53 H53B 0.9900 . ?
C54 H54A 0.9800 . ?
C54 H54B 0.9800 . ?
C54 H54C 0.9800 . ?

loop_
_geom_torsion_atom_site_label_1
_geom_torsion_atom_site_label_2
_geom_torsion_atom_site_label_3
_geom_torsion_atom_site_label_4
_geom_torsion
_geom_torsion_site_symmetry_1
_geom_torsion_site_symmetry_2
_geom_torsion_site_symmetry_3
_geom_torsion_site_symmetry_4
_geom_torsion_publ_flag
C6 C1 C2 C3 -2.90(17) . . . . ?
Sn1 C1 C2 C3 -169.67(9) . . . . ?
C6 C1 C2 C7 172.53(11) . . . . ?
Sn1 C1 C2 C7 5.75(15) . . . . ?
C1 C2 C3 C4 1.32(18) . . . . ?
C7 C2 C3 C4 -174.14(11) . . . . ?
C2 C3 C4 C5 0.66(19) . . . . ?
C3 C4 C5 C6 -1.03(19) . . . . ?
C4 C5 C6 C1 -0.57(18) . . . . ?
C4 C5 C6 C19 174.02(12) . . . . ?
C2 C1 C6 C5 2.53(18) . . . . ?
Sn1 C1 C6 C5 169.86(9) . . . . ?
C2 C1 C6 C19 -172.29(11) . . . . ?
Sn1 C1 C6 C19 -4.96(14) . . . . ?
C3 C2 C7 C8 -83.78(15) . . . . ?
C1 C2 C7 C8 100.78(14) . . . . ?
C3 C2 C7 C12 94.09(14) . . . . ?
C1 C2 C7 C12 -81.34(15) . . . . ?
C12 C7 C8 C9 -0.08(18) . . . . ?
C2 C7 C8 C9 177.76(11) . . . . ?
C12 C7 C8 C13 -177.76(11) . . . . ?
C2 C7 C8 C13 0.07(18) . . . . ?
C7 C8 C9 C10 -1.0(2) . . . . ?
C13 C8 C9 C10 176.76(13) . . . . ?
C8 C9 C10 C11 1.1(2) . . . . ?
C9 C10 C11 C12 -0.1(2) . . . . ?
C10 C11 C12 C7 -1.0(2) . . . . ?
C10 C11 C12 C16 -178.30(13) . . . . ?
C8 C7 C12 C11 1.05(18) . . . . ?
C2 C7 C12 C11 -176.84(12) . . . . ?
C8 C7 C12 C16 178.32(12) . . . . ?
C2 C7 C12 C16 0.42(17) . . . . ?
C9 C8 C13 C14 51.74(16) . . . . ?
C7 C8 C13 C14 -130.59(12) . . . . ?
C9 C8 C13 C15 -71.79(15) . . . . ?
C7 C8 C13 C15 105.89(13) . . . . ?
C11 C12 C16 C17 81.96(16) . . . . ?
C7 C12 C16 C17 -95.29(15) . . . . ?
C11 C12 C16 C18 -43.10(17) . . . . ?
C7 C12 C16 C18 139.65(13) . . . . ?
C5 C6 C19 C24 81.35(16) . . . . ?
C1 C6 C19 C24 -103.93(14) . . . . ?
C5 C6 C19 C20 -100.84(15) . . . . ?
C1 C6 C19 C20 73.88(15) . . . . ?
C24 C19 C20 C21 3.3(2) . . . . ?
C6 C19 C20 C21 -174.54(13) . . . . ?
C24 C19 C20 C25 -169.97(13) . . . . ?
C6 C19 C20 C25 12.19(19) . . . . ?
C19 C20 C21 C22 -1.6(2) . . . . ?
C25 C20 C21 C22 171.73(15) . . . . ?
C20 C21 C22 C23 -0.7(3) . . . . ?
C21 C22 C23 C24 1.3(2) . . . . ?
C22 C23 C24 C19 0.3(2) . . . . ?
C22 C23 C24 C28 -177.46(14) . . . . ?
C20 C19 C24 C23 -2.65(19) . . . . ?
C6 C19 C24 C23 175.12(12) . . . . ?
C20 C19 C24 C28 175.09(13) . . . . ?
C6 C19 C24 C28 -7.14(19) . . . . ?
C21 C20 C25 C27 36.9(2) . . . . ?
C19 C20 C25 C27 -149.87(13) . . . . ?
C21 C20 C25 C26 -87.97(17) . . . . ?
C19 C20 C25 C26 85.23(16) . . . . ?
C23 C24 C28 C29 88.48(16) . . . . ?
C19 C24 C28 C29 -89.23(16) . . . . ?
C23 C24 C28 C30 -34.16(18) . . . . ?
C19 C24 C28 C30 148.14(13) . . . . ?
C39 C31 C32 C33 7.3(2) . . . . ?
Sn1 C31 C32 C33 -173.17(10) . . . . ?
C31 C32 C33 C34 13.1(2) . . . . ?
C31 C32 C33 C38 -173.91(14) . . . . ?
C38 C33 C34 C35 -2.58(19) . . . . ?
C32 C33 C34 C35 170.45(12) . . . . ?
C33 C34 C35 C36 1.4(2) . . . . ?
C34 C35 C36 C37 1.0(2) . . . . ?
C35 C36 C37 C38 -2.2(2) . . . . ?
C36 C37 C38 C33 1.0(2) . . . . ?
C34 C33 C38 C37 1.3(2) . . . . ?
C32 C33 C38 C37 -172.14(12) . . . . ?
C32 C31 C39 C40 -112.63(15) . . . . ?
Sn1 C31 C39 C40 67.82(13) . . . . ?
C32 C31 C39 C44 73.35(18) . . . . ?
Sn1 C31 C39 C44 -106.20(12) . . . . ?
C44 C39 C40 C41 -2.3(2) . . . . ?
C31 C39 C40 C41 -176.45(13) . . . . ?
C39 C40 C41 C42 1.5(2) . . . . ?
C40 C41 C42 C43 0.2(2) . . . . ?
C41 C42 C43 C44 -1.1(2) . . . . ?
C42 C43 C44 C39 0.3(2) . . . . ?
C40 C39 C44 C43 1.39(19) . . . . ?
C31 C39 C44 C43 175.54(12) . . . . ?
C53 O51 C51 C52 -179.30(18) . . . . ?
C51 O51 C53 C54 179.8(2) . . . . ?
